data_4032871
loop_
_publ_author_name
'Zhang, Jiayong'
'Cheng, Cheng'
'Wang, Dian'
'Miao, Zhiwei'

_publ_section_title
;
 Regio- and Diastereoselective Construction of Spirocyclopenteneoxindoles
 through Phosphine-Catalyzed [3 + 2] Annulation of Methyleneindolinone
 with Alkynoate Derivatives.
;
_journal_issue 19
_journal_name_full 'The Journal of organic chemistry'
_journal_page_first 10121
_journal_page_last 10128
_journal_paper_doi 10.1021/acs.joc.7b01582
_journal_volume 82
_journal_year 2017
_chemical_formula_moiety 'C26 H27 N O5'
_chemical_formula_sum 'C26 H27 N O5'
_chemical_formula_weight 433.48
_space_group_crystal_system monoclinic
_space_group_IT_number 14
_space_group_name_Hall '-P 2yn'
_space_group_name_H-M_alt 'P 1 21/n 1'
_symmetry_space_group_name_Hall '-P 2yn'
_symmetry_space_group_name_H-M 'P 1 21/n 1'
_atom_sites_solution_hydrogens geom
_atom_sites_solution_primary direct
_atom_sites_solution_secondary difmap
_audit_creation_method SHELXL-2014/7
_cell_angle_alpha 90
_cell_angle_beta 102.338(11)
_cell_angle_gamma 90
_cell_formula_units_Z 4
_cell_length_a 11.370(4)
_cell_length_b 9.159(3)
_cell_length_c 21.980(7)
_cell_measurement_reflns_used 1162
_cell_measurement_temperature 173(2)
_cell_measurement_theta_max 78.10
_cell_measurement_theta_min 30.10
_cell_volume 2236.1(13)
_computing_cell_refinement 'CrystalClear-SM Expert 2.1 b42'
_computing_data_collection 'CrystalClear-SM Expert 2.1 b42 (Rigaku, 2015)'
_computing_data_reduction 'CrystalClear-SM Expert 2.1 b42'
_computing_molecular_graphics 'CrystalStructure 4.2'
_computing_publication_material 'CrystalStructure 4.2 (Rigaku, 2015)'
_computing_structure_refinement 'SHELXL-2014/7 (Sheldrick, 2014)'
_computing_structure_solution 'SHELXT Version 2014/4 (Sheldrick, 2014)'
_diffrn_ambient_temperature 173(2)
_diffrn_detector_area_resol_mean 5.814
_diffrn_measured_fraction_theta_full 0.998
_diffrn_measured_fraction_theta_max 0.995
_diffrn_measurement_device_type 'Rigaku XtaLAB P200'
_diffrn_measurement_method \w
_diffrn_radiation_type CuK\a
_diffrn_radiation_wavelength 1.54187
_diffrn_reflns_av_R_equivalents 0.0446
_diffrn_reflns_av_unetI/netI 0.0203
_diffrn_reflns_Laue_measured_fraction_full 0.998
_diffrn_reflns_Laue_measured_fraction_max 0.995
_diffrn_reflns_limit_h_max 14
_diffrn_reflns_limit_h_min -14
_diffrn_reflns_limit_k_max 11
_diffrn_reflns_limit_k_min -11
_diffrn_reflns_limit_l_max 27
_diffrn_reflns_limit_l_min -26
_diffrn_reflns_number 37267
_diffrn_reflns_point_group_measured_fraction_full 0.998
_diffrn_reflns_point_group_measured_fraction_max 0.995
_diffrn_reflns_theta_full 67.687
_diffrn_reflns_theta_max 77.826
_diffrn_reflns_theta_min 4.072
_exptl_absorpt_coefficient_mu 0.724
_exptl_absorpt_correction_T_max 0.865
_exptl_absorpt_correction_T_min 0.768
_exptl_absorpt_correction_type multi-scan
_exptl_absorpt_process_details 'REQAB (Rigaku, 1998)'
_exptl_crystal_colour colorless
_exptl_crystal_density_diffrn 1.288
_exptl_crystal_density_method 'not measured'
_exptl_crystal_description block
_exptl_crystal_F_000 920
_exptl_crystal_size_max 0.240
_exptl_crystal_size_mid 0.220
_exptl_crystal_size_min 0.200
_refine_diff_density_max 0.400
_refine_diff_density_min -0.311
_refine_diff_density_rms 0.103
_refine_ls_extinction_coef 0.0115(6)
_refine_ls_extinction_expression Fc^*^=kFc[1+0.001xFc^2^\l^3^/sin(2\q)]^-1/4^
_refine_ls_extinction_method 'SHELXL-2014/7 (Sheldrick 2014'
_refine_ls_goodness_of_fit_ref 1.078
_refine_ls_hydrogen_treatment constr
_refine_ls_matrix_type full
_refine_ls_number_parameters 293
_refine_ls_number_reflns 4761
_refine_ls_number_restraints 0
_refine_ls_restrained_S_all 1.078
_refine_ls_R_factor_all 0.0415
_refine_ls_R_factor_gt 0.0405
_refine_ls_shift/su_max 0.001
_refine_ls_shift/su_mean 0.000
_refine_ls_structure_factor_coef Fsqd
_refine_ls_weighting_details 'w=1/[\s^2^(Fo^2^)+(0.0632P)^2^+0.5780P] where P=(Fo^2^+2Fc^2^)/3'
_refine_ls_weighting_scheme calc
_refine_ls_wR_factor_gt 0.1147
_refine_ls_wR_factor_ref 0.1156
_reflns_Friedel_coverage 0.000
_reflns_number_gt 4561
_reflns_number_total 4761
_reflns_threshold_expression 'I > 2\s(I)'
_cod_data_source_file jo7b01582_si_002.cif
_cod_data_source_block shelxl
_cod_depositor_comments 'Adding full bibliography for 4032871.cif.'
_cod_database_code 4032871
_shelx_shelxl_version_number 2014/7
_shelx_space_group_comment
; 
The symmetry employed for this shelxl refinement is uniquely defined 
by the following loop, which should always be used as a source of 
symmetry information in preference to the above space-group names. 
They are only intended as comments. 
;
_shelx_estimated_absorpt_t_min 0.845
_shelx_estimated_absorpt_t_max 0.869

loop_
_space_group_symop_operation_xyz
'x, y, z'
'-x+1/2, y+1/2, -z+1/2'
'-x, -y, -z'
'x-1/2, -y-1/2, z-1/2'

loop_
_atom_site_label
_atom_site_type_symbol
_atom_site_fract_x
_atom_site_fract_y
_atom_site_fract_z
_atom_site_U_iso_or_equiv
_atom_site_adp_type
_atom_site_occupancy
_atom_site_site_symmetry_order
_atom_site_calc_flag
_atom_site_refinement_flags_posn
_atom_site_refinement_flags_adp
O1 O 0.75754(8) 1.01504(9) 0.43581(4) 0.0378(2) Uani 1 1 d . .
O2 O 0.50076(8) 1.08214(9) 0.34504(4) 0.0386(2) Uani 1 1 d . .
O3 O 0.63307(8) 0.96353(9) 0.29996(4) 0.0352(2) Uani 1 1 d . .
O4 O 0.20717(7) 0.78845(10) 0.36407(4) 0.0377(2) Uani 1 1 d . .
O5 O 0.30652(7) 0.80210(10) 0.28584(4) 0.0336(2) Uani 1 1 d . .
N1 N 0.84526(8) 0.78924(11) 0.43492(5) 0.0306(2) Uani 1 1 d . .
C1 C 0.75088(10) 0.88255(12) 0.43197(5) 0.0271(2) Uani 1 1 d . .
C2 C 0.63485(9) 0.79105(11) 0.42488(5) 0.0235(2) Uani 1 1 d . .
C3 C 0.68222(9) 0.63790(11) 0.42400(5) 0.0241(2) Uani 1 1 d . .
C4 C 0.80693(10) 0.64358(12) 0.43095(5) 0.0276(2) Uani 1 1 d . .
C5 C 0.87545(11) 0.51841(14) 0.43249(6) 0.0374(3) Uani 1 1 d . .
H5 H 0.9605 0.5232 0.4379 0.045 Uiso 1 1 calc R U
C6 C 0.81520(13) 0.38518(14) 0.42586(6) 0.0395(3) Uani 1 1 d . .
H6 H 0.8602 0.2975 0.4270 0.047 Uiso 1 1 calc R U
C7 C 0.69119(12) 0.37753(13) 0.41766(6) 0.0356(3) Uani 1 1 d . .
H7 H 0.6520 0.2853 0.4128 0.043 Uiso 1 1 calc R U
C8 C 0.62369(11) 0.50520(12) 0.41648(5) 0.0294(2) Uani 1 1 d . .
H8 H 0.5385 0.5007 0.4106 0.035 Uiso 1 1 calc R U
C9 C 0.96952(12) 0.83580(18) 0.44268(8) 0.0508(4) Uani 1 1 d . .
H9A H 0.9730 0.9427 0.4421 0.061 Uiso 1 1 calc R U
H9B H 1.0033 0.7965 0.4086 0.061 Uiso 1 1 calc R U
H9C H 1.0162 0.7996 0.4826 0.061 Uiso 1 1 calc R U
C10 C 0.53651(9) 0.82401(11) 0.36417(5) 0.0245(2) Uani 1 1 d . .
H10 H 0.5381 0.7459 0.3325 0.029 Uiso 1 1 calc R U
C11 C 0.42053(9) 0.81445(11) 0.38711(5) 0.0259(2) Uani 1 1 d . .
C12 C 0.43927(10) 0.81613(12) 0.44886(5) 0.0272(2) Uani 1 1 d . .
H12 H 0.3764 0.8123 0.4711 0.033 Uiso 1 1 calc R U
C13 C 0.57025(9) 0.82464(12) 0.47974(5) 0.0261(2) Uani 1 1 d . .
H13 H 0.5893 0.9273 0.4939 0.031 Uiso 1 1 calc R U
C14 C 0.59918(10) 0.72392(13) 0.53655(5) 0.0295(2) Uani 1 1 d . .
H14A H 0.5476 0.7534 0.5655 0.035 Uiso 1 1 calc R U
H14B H 0.5752 0.6236 0.5224 0.035 Uiso 1 1 calc R U
C15 C 0.72755(10) 0.71825(12) 0.57308(5) 0.0286(2) Uani 1 1 d . .
C16 C 0.79572(11) 0.84369(14) 0.59031(6) 0.0340(3) Uani 1 1 d . .
H16 H 0.7653 0.9359 0.5746 0.041 Uiso 1 1 calc R U
C17 C 0.90803(12) 0.83495(16) 0.63039(6) 0.0417(3) Uani 1 1 d . .
H17 H 0.9542 0.9211 0.6415 0.050 Uiso 1 1 calc R U
C18 C 0.95304(12) 0.70120(18) 0.65418(7) 0.0457(3) Uani 1 1 d . .
H18 H 1.0289 0.6957 0.6824 0.055 Uiso 1 1 calc R U
C19 C 0.88710(13) 0.57624(16) 0.63656(7) 0.0451(3) Uani 1 1 d . .
H19 H 0.9180 0.4842 0.6524 0.054 Uiso 1 1 calc R U
C20 C 0.77597(12) 0.58413(14) 0.59592(6) 0.0364(3) Uani 1 1 d . .
H20 H 0.7321 0.4970 0.5834 0.044 Uiso 1 1 calc R U
C21 C 0.55217(10) 0.97245(12) 0.33613(5) 0.0277(2) Uani 1 1 d . .
C22 C 0.66715(15) 1.10085(17) 0.27546(7) 0.0504(4) Uani 1 1 d . .
H22A H 0.6935 1.1715 0.3098 0.060 Uiso 1 1 calc R U
H22B H 0.5977 1.1431 0.2457 0.060 Uiso 1 1 calc R U
C23 C 0.76759(17) 1.0702(2) 0.24340(9) 0.0675(5) Uani 1 1 d . .
H23A H 0.7960 1.1620 0.2287 0.081 Uiso 1 1 calc R U
H23B H 0.7389 1.0054 0.2078 0.081 Uiso 1 1 calc R U
H23C H 0.8339 1.0229 0.2726 0.081 Uiso 1 1 calc R U
C24 C 0.29944(10) 0.80189(12) 0.34577(5) 0.0275(2) Uani 1 1 d . .
C25 C 0.19446(11) 0.77543(15) 0.24065(6) 0.0372(3) Uani 1 1 d . .
H25A H 0.1473 0.7001 0.2572 0.045 Uiso 1 1 calc R U
H25B H 0.2133 0.7373 0.2017 0.045 Uiso 1 1 calc R U
C26 C 0.12058(14) 0.91037(18) 0.22651(7) 0.0515(4) Uani 1 1 d . .
H26A H 0.1675 0.9859 0.2108 0.062 Uiso 1 1 calc R U
H26B H 0.0977 0.9453 0.2645 0.062 Uiso 1 1 calc R U
H26C H 0.0479 0.8888 0.1949 0.062 Uiso 1 1 calc R U

loop_
_atom_site_aniso_label
_atom_site_aniso_U_11
_atom_site_aniso_U_22
_atom_site_aniso_U_33
_atom_site_aniso_U_23
_atom_site_aniso_U_13
_atom_site_aniso_U_12
O1 0.0419(5) 0.0236(4) 0.0455(5) 0.0016(3) 0.0037(4) -0.0067(3)
O2 0.0425(5) 0.0275(4) 0.0468(5) 0.0067(4) 0.0120(4) 0.0074(3)
O3 0.0409(5) 0.0358(5) 0.0327(4) 0.0017(3) 0.0162(4) -0.0049(3)
O4 0.0269(4) 0.0503(5) 0.0366(5) 0.0027(4) 0.0081(3) -0.0025(4)
O5 0.0297(4) 0.0432(5) 0.0268(4) -0.0019(3) 0.0034(3) -0.0025(3)
N1 0.0245(5) 0.0317(5) 0.0359(5) 0.0020(4) 0.0068(4) -0.0023(4)
C1 0.0294(5) 0.0264(5) 0.0252(5) 0.0026(4) 0.0049(4) -0.0019(4)
C2 0.0254(5) 0.0204(5) 0.0248(5) 0.0007(4) 0.0058(4) 0.0005(4)
C3 0.0276(5) 0.0237(5) 0.0223(5) 0.0006(4) 0.0081(4) 0.0029(4)
C4 0.0283(5) 0.0287(5) 0.0264(5) 0.0008(4) 0.0072(4) 0.0016(4)
C5 0.0315(6) 0.0402(7) 0.0407(6) 0.0012(5) 0.0080(5) 0.0109(5)
C6 0.0494(7) 0.0297(6) 0.0403(6) 0.0020(5) 0.0117(5) 0.0154(5)
C7 0.0504(7) 0.0231(5) 0.0354(6) -0.0010(4) 0.0139(5) 0.0013(5)
C8 0.0345(6) 0.0255(5) 0.0299(5) -0.0014(4) 0.0107(4) -0.0015(4)
C9 0.0274(6) 0.0513(8) 0.0721(10) 0.0050(7) 0.0071(6) -0.0079(6)
C10 0.0261(5) 0.0235(5) 0.0240(5) -0.0009(4) 0.0056(4) 0.0013(4)
C11 0.0262(5) 0.0227(5) 0.0293(5) 0.0006(4) 0.0070(4) 0.0010(4)
C12 0.0273(5) 0.0256(5) 0.0299(5) -0.0014(4) 0.0092(4) 0.0028(4)
C13 0.0287(5) 0.0248(5) 0.0256(5) -0.0026(4) 0.0073(4) 0.0021(4)
C14 0.0329(6) 0.0325(6) 0.0243(5) -0.0002(4) 0.0088(4) -0.0003(4)
C15 0.0336(6) 0.0314(6) 0.0226(5) 0.0002(4) 0.0101(4) 0.0031(4)
C16 0.0391(6) 0.0322(6) 0.0302(5) 0.0010(4) 0.0065(5) 0.0010(5)
C17 0.0381(7) 0.0488(7) 0.0373(6) -0.0006(6) 0.0063(5) -0.0058(6)
C18 0.0329(6) 0.0636(9) 0.0398(7) 0.0074(6) 0.0056(5) 0.0075(6)
C19 0.0442(7) 0.0461(7) 0.0468(7) 0.0118(6) 0.0135(6) 0.0158(6)
C20 0.0426(7) 0.0325(6) 0.0366(6) 0.0023(5) 0.0140(5) 0.0050(5)
C21 0.0288(5) 0.0291(5) 0.0246(5) 0.0023(4) 0.0044(4) 0.0009(4)
C22 0.0642(9) 0.0465(8) 0.0446(7) 0.0073(6) 0.0208(7) -0.0167(7)
C23 0.0737(12) 0.0817(13) 0.0560(10) -0.0047(9) 0.0338(9) -0.0339(10)
C24 0.0289(5) 0.0244(5) 0.0292(5) 0.0006(4) 0.0063(4) 0.0002(4)
C25 0.0341(6) 0.0441(7) 0.0299(6) -0.0042(5) -0.0010(5) -0.0039(5)
C26 0.0487(8) 0.0564(9) 0.0431(7) 0.0010(6) -0.0042(6) 0.0087(7)

loop_
_atom_type_symbol
_atom_type_description
_atom_type_scat_dispersion_real
_atom_type_scat_dispersion_imag
_atom_type_scat_source
C C 0.0181 0.0091 'International Tables Vol C Tables 4.2.6.8 and 6.1.1.4'
H H 0.0000 0.0000 'International Tables Vol C Tables 4.2.6.8 and 6.1.1.4'
N N 0.0311 0.0180 'International Tables Vol C Tables 4.2.6.8 and 6.1.1.4'
O O 0.0492 0.0322 'International Tables Vol C Tables 4.2.6.8 and 6.1.1.4'

loop_
_geom_angle_atom_site_label_1
_geom_angle_atom_site_label_2
_geom_angle_atom_site_label_3
_geom_angle
C21 O3 C22 115.99(10)
C24 O5 C25 116.29(9)
C1 N1 C4 111.29(9)
C1 N1 C9 123.96(11)
C4 N1 C9 124.73(10)
O1 C1 N1 125.81(11)
O1 C1 C2 125.99(10)
N1 C1 C2 108.18(9)
C3 C2 C1 101.95(8)
C3 C2 C13 114.83(8)
C1 C2 C13 110.25(9)
C3 C2 C10 111.04(8)
C1 C2 C10 114.72(9)
C13 C2 C10 104.41(8)
C8 C3 C4 119.98(10)
C8 C3 C2 131.20(10)
C4 C3 C2 108.80(9)
C5 C4 C3 121.76(11)
C5 C4 N1 128.48(11)
C3 C4 N1 109.76(9)
C4 C5 C6 117.54(11)
C4 C5 H5 121.2
C6 C5 H5 121.2
C7 C6 C5 121.52(11)
C7 C6 H6 119.2
C5 C6 H6 119.2
C6 C7 C8 120.04(11)
C6 C7 H7 120.0
C8 C7 H7 120.0
C3 C8 C7 119.14(11)
C3 C8 H8 120.4
C7 C8 H8 120.4
N1 C9 H9A 109.5
N1 C9 H9B 109.5
H9A C9 H9B 109.5
N1 C9 H9C 109.5
H9A C9 H9C 109.5
H9B C9 H9C 109.5
C11 C10 C21 111.93(9)
C11 C10 C2 102.60(8)
C21 C10 C2 113.05(9)
C11 C10 H10 109.7
C21 C10 H10 109.7
C2 C10 H10 109.7
C12 C11 C24 123.51(10)
C12 C11 C10 112.29(10)
C24 C11 C10 124.19(10)
C11 C12 C13 112.94(9)
C11 C12 H12 123.5
C13 C12 H12 123.5
C12 C13 C14 110.93(9)
C12 C13 C2 102.95(9)
C14 C13 C2 117.00(9)
C12 C13 H13 108.5
C14 C13 H13 108.5
C2 C13 H13 108.5
C15 C14 C13 118.01(9)
C15 C14 H14A 107.8
C13 C14 H14A 107.8
C15 C14 H14B 107.8
C13 C14 H14B 107.8
H14A C14 H14B 107.1
C16 C15 C20 118.34(11)
C16 C15 C14 122.36(10)
C20 C15 C14 118.97(11)
C17 C16 C15 120.50(12)
C17 C16 H16 119.8
C15 C16 H16 119.8
C18 C17 C16 120.33(13)
C18 C17 H17 119.8
C16 C17 H17 119.8
C19 C18 C17 119.56(13)
C19 C18 H18 120.2
C17 C18 H18 120.2
C18 C19 C20 120.31(13)
C18 C19 H19 119.8
C20 C19 H19 119.8
C19 C20 C15 120.91(13)
C19 C20 H20 119.5
C15 C20 H20 119.5
O2 C21 O3 124.61(10)
O2 C21 C10 125.45(10)
O3 C21 C10 109.93(9)
O3 C22 C23 107.69(14)
O3 C22 H22A 110.2
C23 C22 H22A 110.2
O3 C22 H22B 110.2
C23 C22 H22B 110.2
H22A C22 H22B 108.5
C22 C23 H23A 109.5
C22 C23 H23B 109.5
H23A C23 H23B 109.5
C22 C23 H23C 109.5
H23A C23 H23C 109.5
H23B C23 H23C 109.5
O4 C24 O5 124.61(10)
O4 C24 C11 124.24(11)
O5 C24 C11 111.11(9)
O5 C25 C26 112.00(11)
O5 C25 H25A 109.2
C26 C25 H25A 109.2
O5 C25 H25B 109.2
C26 C25 H25B 109.2
H25A C25 H25B 107.9
C25 C26 H26A 109.5
C25 C26 H26B 109.5
H26A C26 H26B 109.5
C25 C26 H26C 109.5
H26A C26 H26C 109.5
H26B C26 H26C 109.5

loop_
_geom_bond_atom_site_label_1
_geom_bond_atom_site_label_2
_geom_bond_distance
O1 C1 1.2177(15)
O2 C21 1.1993(14)
O3 C21 1.3405(14)
O3 C22 1.4530(16)
O4 C24 1.2075(14)
O5 C24 1.3367(14)
O5 C25 1.4590(14)
N1 C1 1.3625(15)
N1 C4 1.4004(15)
N1 C9 1.4506(16)
C1 C2 1.5425(15)
C2 C3 1.5041(14)
C2 C13 1.5708(15)
C2 C10 1.5761(15)
C3 C8 1.3785(15)
C3 C4 1.3943(16)
C4 C5 1.3825(16)
C5 C6 1.392(2)
C5 H5 0.9500
C6 C7 1.385(2)
C6 H6 0.9500
C7 C8 1.3959(16)
C7 H7 0.9500
C8 H8 0.9500
C9 H9A 0.9800
C9 H9B 0.9800
C9 H9C 0.9800
C10 C11 1.5116(15)
C10 C21 1.5189(15)
C10 H10 1.0000
C11 C12 1.3283(16)
C11 C24 1.4832(15)
C12 C13 1.5009(15)
C12 H12 0.9500
C13 C14 1.5306(15)
C13 H13 1.0000
C14 C15 1.5090(16)
C14 H14A 0.9900
C14 H14B 0.9900
C15 C16 1.3924(17)
C15 C20 1.3950(17)
C16 C17 1.3901(18)
C16 H16 0.9500
C17 C18 1.386(2)
C17 H17 0.9500
C18 C19 1.378(2)
C18 H18 0.9500
C19 C20 1.385(2)
C19 H19 0.9500
C20 H20 0.9500
C22 C23 1.491(2)
C22 H22A 0.9900
C22 H22B 0.9900
C23 H23A 0.9800
C23 H23B 0.9800
C23 H23C 0.9800
C25 C26 1.489(2)
C25 H25A 0.9900
C25 H25B 0.9900
C26 H26A 0.9800
C26 H26B 0.9800
C26 H26C 0.9800

loop_
_geom_torsion_atom_site_label_1
_geom_torsion_atom_site_label_2
_geom_torsion_atom_site_label_3
_geom_torsion_atom_site_label_4
_geom_torsion
C4 N1 C1 O1 178.06(11)
C9 N1 C1 O1 -0.56(19)
C4 N1 C1 C2 -0.31(12)
C9 N1 C1 C2 -178.93(12)
O1 C1 C2 C3 -178.85(11)
N1 C1 C2 C3 -0.48(11)
O1 C1 C2 C13 -56.45(14)
N1 C1 C2 C13 121.91(9)
O1 C1 C2 C10 61.06(14)
N1 C1 C2 C10 -120.57(10)
C1 C2 C3 C8 -177.33(11)
C13 C2 C3 C8 63.47(15)
C10 C2 C3 C8 -54.68(14)
C1 C2 C3 C4 1.10(11)
C13 C2 C3 C4 -118.10(10)
C10 C2 C3 C4 123.75(9)
C8 C3 C4 C5 -2.03(17)
C2 C3 C4 C5 179.33(10)
C8 C3 C4 N1 177.27(9)
C2 C3 C4 N1 -1.36(12)
C1 N1 C4 C5 -179.69(11)
C9 N1 C4 C5 -1.1(2)
C1 N1 C4 C3 1.06(13)
C9 N1 C4 C3 179.67(12)
C3 C4 C5 C6 0.96(18)
N1 C4 C5 C6 -178.21(11)
C4 C5 C6 C7 0.36(19)
C5 C6 C7 C8 -0.63(19)
C4 C3 C8 C7 1.73(16)
C2 C3 C8 C7 -179.99(11)
C6 C7 C8 C3 -0.44(17)
C3 C2 C10 C11 103.47(9)
C1 C2 C10 C11 -141.61(9)
C13 C2 C10 C11 -20.82(10)
C3 C2 C10 C21 -135.79(9)
C1 C2 C10 C21 -20.87(12)
C13 C2 C10 C21 99.91(10)
C21 C10 C11 C12 -107.32(11)
C2 C10 C11 C12 14.18(11)
C21 C10 C11 C24 73.72(12)
C2 C10 C11 C24 -164.78(9)
C24 C11 C12 C13 178.06(9)
C10 C11 C12 C13 -0.91(13)
C11 C12 C13 C14 -138.78(10)
C11 C12 C13 C2 -12.85(12)
C3 C2 C13 C12 -101.41(10)
C1 C2 C13 C12 144.13(9)
C10 C2 C13 C12 20.41(10)
C3 C2 C13 C14 20.50(13)
C1 C2 C13 C14 -93.96(11)
C10 C2 C13 C14 142.32(9)
C12 C13 C14 C15 179.66(9)
C2 C13 C14 C15 62.00(13)
C13 C14 C15 C16 46.13(15)
C13 C14 C15 C20 -140.53(11)
C20 C15 C16 C17 -1.40(17)
C14 C15 C16 C17 171.97(11)
C15 C16 C17 C18 -0.61(19)
C16 C17 C18 C19 1.7(2)
C17 C18 C19 C20 -0.7(2)
C18 C19 C20 C15 -1.3(2)
C16 C15 C20 C19 2.38(18)
C14 C15 C20 C19 -171.22(11)
C22 O3 C21 O2 6.14(17)
C22 O3 C21 C10 -173.45(10)
C11 C10 C21 O2 19.34(15)
C2 C10 C21 O2 -95.93(13)
C11 C10 C21 O3 -161.07(9)
C2 C10 C21 O3 83.65(11)
C21 O3 C22 C23 173.19(12)
C25 O5 C24 O4 -3.74(17)
C25 O5 C24 C11 173.99(9)
C12 C11 C24 O4 -1.91(18)
C10 C11 C24 O4 176.94(11)
C12 C11 C24 O5 -179.66(10)
C10 C11 C24 O5 -0.81(14)
C24 O5 C25 C26 82.45(14)
